data_4134011
loop_
_publ_author_name
'Wang, Gang-Wei'
'Boyd, Olivia'
'Young, Tom A.'
'Bertrand, Sophie M.'
'Bower, John F.'

_publ_section_title
;
 Rhodacyclopentanones as Linchpins for the Atom Economical Assembly of
 Diverse Polyheterocycles.
;
_journal_issue 4
_journal_name_full 'Journal of the American Chemical Society'
_journal_page_first 1740
_journal_page_last 1745
_journal_paper_doi 10.1021/jacs.9b12421
_journal_volume 142
_journal_year 2020
_chemical_formula_moiety 'C23 H24 N2 O2'
_chemical_formula_sum 'C23 H24 N2 O2'
_chemical_formula_weight 360.44
_space_group_crystal_system monoclinic
_space_group_IT_number 14
_space_group_name_Hall '-P 2ybc'
_space_group_name_H-M_alt 'P 1 21/c 1'
_atom_sites_solution_hydrogens geom
_atom_sites_solution_primary dual
_audit_creation_date 2017-11-21
_audit_creation_method
;
Olex2 1.2
(compiled 2017.08.10 svn.r3458 for OlexSys, GUI svn.r5381)
;
_cell_angle_alpha 90
_cell_angle_beta 98.531(3)
_cell_angle_gamma 90
_cell_formula_units_Z 4
_cell_length_a 6.2016(3)
_cell_length_b 22.6245(17)
_cell_length_c 13.4647(7)
_cell_measurement_reflns_used 1854
_cell_measurement_temperature 100(2)
_cell_measurement_theta_max 25.47
_cell_measurement_theta_min 2.36
_cell_volume 1868.30(19)
_computing_cell_refinement 'SAINT v8.37A (Bruker, 2015)'
_computing_data_collection 'Bruker Apex suite'
_computing_data_reduction 'SAINT v8.37A (Bruker, 2015)'
_computing_molecular_graphics 'Olex2 (Dolomanov et al., 2009)'
_computing_publication_material 'Olex2 (Dolomanov et al., 2009)'
_computing_structure_refinement 'ShelXL (Sheldrick, 2015)'
_computing_structure_solution 'ShelXT (Sheldrick, 2015)'
_diffrn_ambient_temperature 100(2)
_diffrn_detector 'Bruker area detector'
_diffrn_detector_type 'CCD area detector'
_diffrn_measured_fraction_theta_full 1.000
_diffrn_measured_fraction_theta_max 1.000
_diffrn_measurement_device 'Bruker Apex II kappa CCD area detector'
_diffrn_measurement_device_type 'Bruker APEX-II CCD'
_diffrn_measurement_method '\f and \w scans'
_diffrn_radiation_monochromator graphite
_diffrn_radiation_type MoK\a
_diffrn_radiation_wavelength 0.71073
_diffrn_reflns_av_R_equivalents 0.0731
_diffrn_reflns_av_unetI/netI 0.0720
_diffrn_reflns_Laue_measured_fraction_full 1.000
_diffrn_reflns_Laue_measured_fraction_max 1.000
_diffrn_reflns_limit_h_max 7
_diffrn_reflns_limit_h_min -7
_diffrn_reflns_limit_k_max 26
_diffrn_reflns_limit_k_min -29
_diffrn_reflns_limit_l_max 17
_diffrn_reflns_limit_l_min -17
_diffrn_reflns_number 15478
_diffrn_reflns_point_group_measured_fraction_full 1.000
_diffrn_reflns_point_group_measured_fraction_max 1.000
_diffrn_reflns_theta_full 25.242
_diffrn_reflns_theta_max 27.122
_diffrn_reflns_theta_min 1.775
_diffrn_source 'fine-focus sealed tube'
_diffrn_standards_number 0
_exptl_absorpt_coefficient_mu 0.082
_exptl_absorpt_correction_T_max 0.7455
_exptl_absorpt_correction_T_min 0.5986
_exptl_absorpt_correction_type multi-scan
_exptl_absorpt_process_details
'SADABS-2014/5 (Bruker,2014/5) was used for absorption correction. wR2(int) was 0.0766 before and 0.0549 after correction. The Ratio of minimum to maximum transmission is 0.8030. The \l/2 correction factor is Not present.'
_exptl_crystal_colour colourless
_exptl_crystal_colour_primary colourless
_exptl_crystal_density_diffrn 1.281
_exptl_crystal_description plate
_exptl_crystal_F_000 768
_exptl_crystal_size_max 0.572
_exptl_crystal_size_mid 0.323
_exptl_crystal_size_min 0.18
_refine_diff_density_max 0.516
_refine_diff_density_min -0.320
_refine_diff_density_rms 0.067
_refine_ls_extinction_method none
_refine_ls_goodness_of_fit_ref 1.053
_refine_ls_hydrogen_treatment constr
_refine_ls_matrix_type full
_refine_ls_number_parameters 246
_refine_ls_number_reflns 4111
_refine_ls_number_restraints 0
_refine_ls_restrained_S_all 1.053
_refine_ls_R_factor_all 0.1040
_refine_ls_R_factor_gt 0.0625
_refine_ls_shift/su_max 0.000
_refine_ls_shift/su_mean 0.000
_refine_ls_structure_factor_coef Fsqd
_refine_ls_weighting_details 'w=1/[\s^2^(Fo^2^)+(0.0791P)^2^+0.5259P] where P=(Fo^2^+2Fc^2^)/3'
_refine_ls_weighting_scheme calc
_refine_ls_wR_factor_gt 0.1475
_refine_ls_wR_factor_ref 0.1665
_reflns_Friedel_coverage 0.000
_reflns_number_gt 2709
_reflns_number_total 4111
_reflns_threshold_expression 'I > 2\s(I)'
_cod_data_source_file ja9b12421_si_002.cif
_cod_data_source_block testm1
_cod_depositor_comments 'Adding full bibliography for 4134008--4134014.cif.'
_cod_database_code 4134011
_shelx_shelxl_version_number 2017/1
_shelx_space_group_comment
;
The symmetry employed for this shelxl refinement is uniquely defined
by the following loop, which should always be used as a source of
symmetry information in preference to the above space-group names.
They are only intended as comments.
;
_shelx_estimated_absorpt_t_max 0.985
_shelx_estimated_absorpt_t_min 0.955
_olex2_refinement_description
;
1. Fixed Uiso
 At 1.2 times of:
  All C(H) groups, All C(H,H) groups
 At 1.5 times of:
  All C(H,H,H) groups
2.a Ternary CH refined with riding coordinates:
 C2(H2), C15(H15)
2.b Secondary CH2 refined with riding coordinates:
 C10(H10A,H10B), C13(H13A,H13B), C14(H14A,H14B), C17(H17A,H17B)
2.c Aromatic/amide H refined with riding coordinates:
 C5(H5), C6(H6), C9(H9), C19(H19), C20(H20), C21(H21), C22(H22), C23(H23)
2.d Idealised Me refined as rotating group:
 C1(H1A,H1B,H1C), C3(H3A,H3B,H3C)
;
_olex2_submission_special_instructions 'No special instructions were received'

loop_
_space_group_symop_operation_xyz
'x, y, z'
'-x, y+1/2, -z+1/2'
'-x, -y, -z'
'x, -y-1/2, z-1/2'

loop_
_atom_site_label
_atom_site_type_symbol
_atom_site_fract_x
_atom_site_fract_y
_atom_site_fract_z
_atom_site_U_iso_or_equiv
_atom_site_adp_type
_atom_site_occupancy
_atom_site_site_symmetry_order
_atom_site_calc_flag
_atom_site_refinement_flags_posn
O1 O 0.5669(3) 0.71294(9) 0.70031(13) 0.0223(4) Uani 1 1 d .
O2 O 0.2118(3) 0.76424(8) 0.34171(12) 0.0174(4) Uani 1 1 d .
N1 N 0.3408(3) 0.77399(9) 0.51137(14) 0.0135(4) Uani 1 1 d .
N2 N 0.0198(3) 0.73059(10) 0.46520(14) 0.0159(5) Uani 1 1 d .
C1 C 0.6676(4) 0.94121(13) 0.2902(2) 0.0266(6) Uani 1 1 d .
H1A H 0.742161 0.967142 0.247924 0.040 Uiso 1 1 calc GR
H1B H 0.520200 0.956201 0.292483 0.040 Uiso 1 1 calc GR
H1C H 0.658888 0.901164 0.262167 0.040 Uiso 1 1 calc GR
C2 C 0.7945(4) 0.93983(12) 0.39600(18) 0.0176(5) Uani 1 1 d .
H2 H 0.819670 0.981662 0.418800 0.021 Uiso 1 1 calc R
C3 C 1.0181(4) 0.91098(13) 0.3959(2) 0.0268(6) Uani 1 1 d .
H3A H 0.998476 0.870150 0.371930 0.040 Uiso 1 1 calc GR
H3B H 1.098819 0.911132 0.464198 0.040 Uiso 1 1 calc GR
H3C H 1.100065 0.933214 0.351371 0.040 Uiso 1 1 calc GR
C4 C 0.6694(4) 0.90901(11) 0.47025(18) 0.0160(5) Uani 1 1 d .
C5 C 0.6561(4) 0.93548(12) 0.56273(19) 0.0209(6) Uani 1 1 d .
H5 H 0.727580 0.972163 0.578506 0.025 Uiso 1 1 calc R
C6 C 0.5406(4) 0.90950(12) 0.63256(19) 0.0214(6) Uani 1 1 d .
H6 H 0.532074 0.928413 0.694844 0.026 Uiso 1 1 calc R
C7 C 0.4385(4) 0.85569(11) 0.60984(18) 0.0163(5) Uani 1 1 d .
C8 C 0.4568(4) 0.82868(11) 0.51871(17) 0.0138(5) Uani 1 1 d .
C9 C 0.5693(4) 0.85393(11) 0.44777(18) 0.0143(5) Uani 1 1 d .
H9 H 0.578515 0.834589 0.385915 0.017 Uiso 1 1 calc R
C10 C 0.2917(4) 0.82104(11) 0.66762(18) 0.0185(5) Uani 1 1 d .
H10A H 0.152563 0.842134 0.669700 0.022 Uiso 1 1 calc R
H10B H 0.363083 0.813369 0.737168 0.022 Uiso 1 1 calc R
C11 C 0.2541(4) 0.76288(11) 0.60703(17) 0.0130(5) Uani 1 1 d .
C12 C 0.3792(4) 0.70974(11) 0.65883(17) 0.0151(5) Uani 1 1 d .
C13 C 0.2358(4) 0.65576(11) 0.64706(19) 0.0188(5) Uani 1 1 d .
H13A H 0.261139 0.630669 0.707908 0.023 Uiso 1 1 calc R
H13B H 0.262089 0.632035 0.588256 0.023 Uiso 1 1 calc R
C14 C 0.0053(4) 0.68129(12) 0.63176(18) 0.0177(5) Uani 1 1 d .
H14A H -0.044042 0.689033 0.697172 0.021 Uiso 1 1 calc R
H14B H -0.098309 0.653652 0.592709 0.021 Uiso 1 1 calc R
C15 C 0.0211(4) 0.73930(11) 0.57356(17) 0.0149(5) Uani 1 1 d .
H15 H -0.092053 0.768473 0.587206 0.018 Uiso 1 1 calc R
C16 C 0.1905(4) 0.75723(11) 0.42962(18) 0.0130(5) Uani 1 1 d .
C17 C -0.1756(4) 0.71244(11) 0.39870(19) 0.0184(5) Uani 1 1 d .
H17A H -0.165674 0.726343 0.329815 0.022 Uiso 1 1 calc R
H17B H -0.303891 0.731702 0.420694 0.022 Uiso 1 1 calc R
C18 C -0.2101(4) 0.64596(11) 0.39651(17) 0.0153(5) Uani 1 1 d .
C19 C -0.0492(4) 0.60771(12) 0.37303(18) 0.0205(6) Uani 1 1 d .
H19 H 0.083498 0.623247 0.356765 0.025 Uiso 1 1 calc R
C20 C -0.0814(5) 0.54715(13) 0.3732(2) 0.0288(7) Uani 1 1 d .
H20 H 0.030006 0.521426 0.357782 0.035 Uiso 1 1 calc R
C21 C -0.2745(5) 0.52381(13) 0.3958(2) 0.0291(7) Uani 1 1 d .
H21 H -0.296084 0.482238 0.395827 0.035 Uiso 1 1 calc R
C22 C -0.4357(4) 0.56158(13) 0.41827(19) 0.0250(6) Uani 1 1 d .
H22 H -0.569066 0.545890 0.433519 0.030 Uiso 1 1 calc R
C23 C -0.4037(4) 0.62230(12) 0.41866(18) 0.0186(6) Uani 1 1 d .
H23 H -0.515432 0.647884 0.434243 0.022 Uiso 1 1 calc R

loop_
_atom_site_aniso_label
_atom_site_aniso_U_11
_atom_site_aniso_U_22
_atom_site_aniso_U_33
_atom_site_aniso_U_23
_atom_site_aniso_U_13
_atom_site_aniso_U_12
O1 0.0162(9) 0.0287(12) 0.0220(9) 0.0019(8) 0.0025(7) 0.0014(8)
O2 0.0237(9) 0.0169(10) 0.0121(9) 0.0015(7) 0.0042(7) -0.0023(7)
N1 0.0147(9) 0.0145(11) 0.0120(10) -0.0001(8) 0.0039(8) -0.0019(8)
N2 0.0139(10) 0.0213(12) 0.0118(10) -0.0001(9) -0.0007(8) -0.0031(8)
C1 0.0270(14) 0.0264(17) 0.0269(15) 0.0076(12) 0.0056(12) -0.0047(12)
C2 0.0203(12) 0.0127(13) 0.0203(13) -0.0002(10) 0.0046(10) -0.0008(10)
C3 0.0223(13) 0.0222(16) 0.0374(16) 0.0009(13) 0.0092(12) 0.0009(11)
C4 0.0149(11) 0.0121(13) 0.0208(12) 0.0025(10) 0.0023(10) -0.0002(9)
C5 0.0278(13) 0.0134(14) 0.0210(13) -0.0015(11) 0.0017(11) -0.0068(11)
C6 0.0304(14) 0.0165(14) 0.0171(12) -0.0050(11) 0.0030(11) -0.0038(11)
C7 0.0193(12) 0.0131(14) 0.0164(12) 0.0009(10) 0.0023(10) -0.0002(10)
C8 0.0137(11) 0.0115(13) 0.0159(12) -0.0009(10) 0.0008(9) -0.0002(9)
C9 0.0149(11) 0.0118(13) 0.0167(12) -0.0001(10) 0.0040(9) 0.0017(9)
C10 0.0253(13) 0.0159(14) 0.0151(12) -0.0040(10) 0.0057(10) -0.0024(11)
C11 0.0131(11) 0.0147(13) 0.0120(11) 0.0000(9) 0.0048(9) -0.0004(9)
C12 0.0157(11) 0.0201(14) 0.0107(11) 0.0027(10) 0.0065(9) 0.0048(10)
C13 0.0230(13) 0.0150(14) 0.0185(12) 0.0017(10) 0.0041(10) 0.0017(10)
C14 0.0171(12) 0.0228(15) 0.0134(12) 0.0018(10) 0.0031(10) -0.0055(10)
C15 0.0142(11) 0.0176(14) 0.0132(12) 0.0001(10) 0.0033(9) 0.0015(10)
C16 0.0141(11) 0.0079(12) 0.0174(12) 0.0013(9) 0.0035(9) 0.0019(9)
C17 0.0176(12) 0.0151(14) 0.0211(13) 0.0023(11) -0.0020(10) -0.0016(10)
C18 0.0169(11) 0.0171(14) 0.0109(11) 0.0000(10) -0.0012(9) -0.0009(10)
C19 0.0190(12) 0.0241(15) 0.0182(12) -0.0029(11) 0.0025(10) -0.0005(11)
C20 0.0316(15) 0.0252(17) 0.0272(15) -0.0079(12) -0.0031(12) 0.0097(12)
C21 0.0412(16) 0.0160(15) 0.0263(15) 0.0005(12) -0.0083(13) -0.0036(13)
C22 0.0261(13) 0.0269(16) 0.0209(13) 0.0022(12) 0.0000(11) -0.0088(12)
C23 0.0183(12) 0.0232(15) 0.0146(12) -0.0006(11) 0.0040(10) -0.0029(10)

loop_
_atom_type_symbol
_atom_type_description
_atom_type_scat_dispersion_real
_atom_type_scat_dispersion_imag
_atom_type_scat_source
C C 0.0033 0.0016 'International Tables Vol C Tables 4.2.6.8 and 6.1.1.4'
H H 0.0000 0.0000 'International Tables Vol C Tables 4.2.6.8 and 6.1.1.4'
N N 0.0061 0.0033 'International Tables Vol C Tables 4.2.6.8 and 6.1.1.4'
O O 0.0106 0.0060 'International Tables Vol C Tables 4.2.6.8 and 6.1.1.4'

loop_
_geom_angle_atom_site_label_1
_geom_angle_atom_site_label_2
_geom_angle_atom_site_label_3
_geom_angle
C8 N1 C11 109.24(18)
C16 N1 C8 124.41(19)
C16 N1 C11 110.72(18)
C16 N2 C15 113.50(19)
C16 N2 C17 121.81(19)
C17 N2 C15 121.95(18)
H1A C1 H1B 109.5
H1A C1 H1C 109.5
H1B C1 H1C 109.5
C2 C1 H1A 109.5
C2 C1 H1B 109.5
C2 C1 H1C 109.5
C1 C2 H2 107.7
C1 C2 C3 110.5(2)
C1 C2 C4 112.4(2)
C3 C2 H2 107.7
C4 C2 H2 107.7
C4 C2 C3 110.8(2)
C2 C3 H3A 109.5
C2 C3 H3B 109.5
C2 C3 H3C 109.5
H3A C3 H3B 109.5
H3A C3 H3C 109.5
H3B C3 H3C 109.5
C5 C4 C2 119.5(2)
C5 C4 C9 119.4(2)
C9 C4 C2 121.1(2)
C4 C5 H5 119.1
C6 C5 C4 121.7(2)
C6 C5 H5 119.1
C5 C6 H6 120.5
C7 C6 C5 119.0(2)
C7 C6 H6 120.5
C6 C7 C8 119.1(2)
C6 C7 C10 129.5(2)
C8 C7 C10 111.3(2)
C7 C8 N1 109.6(2)
C9 C8 N1 127.5(2)
C9 C8 C7 122.8(2)
C4 C9 H9 121.0
C8 C9 C4 117.9(2)
C8 C9 H9 121.0
C7 C10 H10A 111.1
C7 C10 H10B 111.1
C7 C10 C11 103.07(18)
H10A C10 H10B 109.1
C11 C10 H10A 111.2
C11 C10 H10B 111.2
N1 C11 C10 105.48(18)
N1 C11 C12 107.51(18)
N1 C11 C15 104.39(18)
C12 C11 C10 113.5(2)
C12 C11 C15 104.4(2)
C15 C11 C10 120.62(19)
O1 C12 C11 123.0(2)
O1 C12 C13 127.4(2)
C13 C12 C11 109.60(19)
C12 C13 H13A 111.1
C12 C13 H13B 111.1
C12 C13 C14 103.5(2)
H13A C13 H13B 109.0
C14 C13 H13A 111.1
C14 C13 H13B 111.1
C13 C14 H14A 110.7
C13 C14 H14B 110.7
C13 C14 C15 105.21(19)
H14A C14 H14B 108.8
C15 C14 H14A 110.7
C15 C14 H14B 110.7
N2 C15 C11 101.70(17)
N2 C15 C14 113.5(2)
N2 C15 H15 111.7
C11 C15 H15 111.7
C14 C15 C11 105.88(19)
C14 C15 H15 111.7
O2 C16 N1 125.3(2)
O2 C16 N2 126.8(2)
N2 C16 N1 107.91(19)
N2 C17 H17A 108.9
N2 C17 H17B 108.9
N2 C17 C18 113.2(2)
H17A C17 H17B 107.8
C18 C17 H17A 108.9
C18 C17 H17B 108.9
C19 C18 C17 121.1(2)
C23 C18 C17 120.1(2)
C23 C18 C19 118.8(2)
C18 C19 H19 119.8
C20 C19 C18 120.4(2)
C20 C19 H19 119.8
C19 C20 H20 119.7
C21 C20 C19 120.6(3)
C21 C20 H20 119.7
C20 C21 H21 120.3
C22 C21 C20 119.3(3)
C22 C21 H21 120.3
C21 C22 H22 119.8
C21 C22 C23 120.3(2)
C23 C22 H22 119.8
C18 C23 C22 120.6(2)
C18 C23 H23 119.7
C22 C23 H23 119.7

loop_
_geom_bond_atom_site_label_1
_geom_bond_atom_site_label_2
_geom_bond_distance
O1 C12 1.216(3)
O2 C16 1.221(3)
N1 C8 1.427(3)
N1 C11 1.489(3)
N1 C16 1.386(3)
N2 C15 1.471(3)
N2 C16 1.365(3)
N2 C17 1.455(3)
C1 H1A 0.9800
C1 H1B 0.9800
C1 H1C 0.9800
C1 C2 1.522(4)
C2 H2 1.0000
C2 C3 1.533(3)
C2 C4 1.522(3)
C3 H3A 0.9800
C3 H3B 0.9800
C3 H3C 0.9800
C4 C5 1.395(3)
C4 C9 1.405(3)
C5 H5 0.9500
C5 C6 1.394(4)
C6 H6 0.9500
C6 C7 1.385(4)
C7 C8 1.390(3)
C7 C10 1.503(3)
C8 C9 1.387(3)
C9 H9 0.9500
C10 H10A 0.9900
C10 H10B 0.9900
C10 C11 1.548(3)
C11 C12 1.541(3)
C11 C15 1.543(3)
C12 C13 1.505(4)
C13 H13A 0.9900
C13 H13B 0.9900
C13 C14 1.527(3)
C14 H14A 0.9900
C14 H14B 0.9900
C14 C15 1.539(3)
C15 H15 1.0000
C17 H17A 0.9900
C17 H17B 0.9900
C17 C18 1.519(4)
C18 C19 1.392(3)
C18 C23 1.387(3)
C19 H19 0.9500
C19 C20 1.385(4)
C20 H20 0.9500
C20 C21 1.383(4)
C21 H21 0.9500
C21 C22 1.383(4)
C22 H22 0.9500
C22 C23 1.388(4)
C23 H23 0.9500
